data_7100120
loop_
_publ_author_name
'Reger, Daniel L.'
'Elgin, J. Derek'
'Semeniuc, Radu F.'
'Pellechia, Perry J.'
'Smith, Mark D.'

_publ_section_title
;
Directional Control of pi Stacked Building Blocks for
Crystal Engineering: the 1,8-Naphthalimide Synthon
;
_journal_name_full 'Chemical Communications'
_journal_paper_doi 10.1039/b504998a
_journal_year 2005
_chemical_formula_moiety 'C27 H23 Br N5 O5 Re, C3 H6 O'
_chemical_formula_sum 'C30 H29 Br N5 O6 Re'
_chemical_formula_weight 821.69
_space_group_IT_number 2
_space_group_name_Hall '-P 1'
_space_group_name_H-M_alt 'P -1'
_symmetry_cell_setting triclinic
_symmetry_space_group_name_Hall '-P 1'
_symmetry_space_group_name_H-M 'P -1'
_cell_angle_alpha 67.1620(10)
_cell_angle_beta 89.5790(10)
_cell_angle_gamma 82.3020(10)
_cell_formula_units_Z 2
_cell_length_a 8.8427(5)
_cell_length_b 13.4707(8)
_cell_length_c 13.9727(8)
_cell_measurement_temperature 150(1)
_cell_volume 1518.27(15)
_diffrn_ambient_temperature 150(1)
_exptl_crystal_density_diffrn 1.797
_cod_depositor_comments
;
The following automatic conversions were performed:
'_symmetry_cell_setting' value 'Triclinic' changed to 'triclinic'
according to '/home/saulius/struct/CIF-dictionaries/cif_core.dic'
dictionary named 'cif_core.dic' version 2.4.1 from 2010-06-29.

Automatic conversion script
Id: cif_fix_enum 1527 2010-12-29 10:47:43Z saulius 
;
_cod_database_code 7100120

loop_
_symmetry_equiv_pos_as_xyz
'x, y, z'
'-x, -y, -z'

loop_
_atom_site_label
_atom_site_type_symbol
_atom_site_fract_x
_atom_site_fract_y
_atom_site_fract_z
_atom_site_U_iso_or_equiv
_atom_site_adp_type
_atom_site_occupancy
_atom_site_symmetry_multiplicity
_atom_site_calc_flag
_atom_site_refinement_flags
_atom_site_disorder_assembly
_atom_site_disorder_group
Re1 Re 0.357544(13) 0.396395(8) 0.225537(8) 0.02645(5) Uani 1 1 d . . .
Br1 Br 0.54314(4) 0.24789(3) 0.37410(3) 0.04075(9) Uani 1 1 d . . .
C1 C 0.3271(3) 0.6225(2) 0.2851(2) 0.0223(6) Uani 1 1 d . . .
H1 H 0.3331 0.6780 0.3154 0.027 Uiso 1 1 calc R . .
C2 C 0.2184(3) 0.6784(2) 0.1873(2) 0.0251(6) Uani 1 1 d . . .
H2A H 0.2711 0.6722 0.1267 0.030 Uiso 1 1 calc R . .
H2B H 0.1276 0.6404 0.1971 0.030 Uiso 1 1 calc R . .
C11 C 0.2229(4) 0.5271(2) 0.4590(2) 0.0294(6) Uani 1 1 d . . .
C12 C 0.1686(4) 0.4298(3) 0.5054(2) 0.0337(7) Uani 1 1 d . . .
H12 H 0.1247 0.4039 0.5713 0.040 Uiso 1 1 calc R . .
C13 C 0.1896(4) 0.3760(3) 0.4381(2) 0.0320(7) Uani 1 1 d . . .
C14 C 0.2314(4) 0.6158(3) 0.4958(3) 0.0401(8) Uani 1 1 d . . .
H14A H 0.3381 0.6270 0.4992 0.060 Uiso 1 1 calc R . .
H14B H 0.1903 0.5959 0.5651 0.060 Uiso 1 1 calc R . .
H14C H 0.1713 0.6830 0.4475 0.060 Uiso 1 1 calc R . .
C15 C 0.1517(5) 0.2657(3) 0.4565(3) 0.0443(9) Uani 1 1 d . . .
H15A H 0.0696 0.2721 0.4068 0.066 Uiso 1 1 calc R . .
H15B H 0.1181 0.2320 0.5275 0.066 Uiso 1 1 calc R . .
H15C H 0.2424 0.2204 0.4473 0.066 Uiso 1 1 calc R . .
C21 C 0.6056(3) 0.6396(2) 0.2656(2) 0.0288(6) Uani 1 1 d . . .
C22 C 0.7255(4) 0.5855(2) 0.2345(3) 0.0325(7) Uani 1 1 d . . .
H22 H 0.8281 0.6002 0.2294 0.039 Uiso 1 1 calc R . .
C23 C 0.6694(4) 0.5051(2) 0.2120(2) 0.0305(7) Uani 1 1 d . . .
C24 C 0.5971(4) 0.7345(3) 0.2960(3) 0.0396(8) Uani 1 1 d . . .
H24A H 0.5290 0.7960 0.2460 0.059 Uiso 1 1 calc R . .
H24B H 0.6994 0.7548 0.2963 0.059 Uiso 1 1 calc R . .
H24C H 0.5573 0.7151 0.3656 0.059 Uiso 1 1 calc R . .
C25 C 0.7580(4) 0.4250(3) 0.1766(3) 0.0469(9) Uani 1 1 d . . .
H25A H 0.7526 0.3512 0.2274 0.070 Uiso 1 1 calc R . .
H25B H 0.8648 0.4377 0.1699 0.070 Uiso 1 1 calc R . .
H25C H 0.7150 0.4333 0.1090 0.070 Uiso 1 1 calc R . .
C31 C 0.0387(3) 0.8207(2) 0.2130(2) 0.0244(6) Uani 1 1 d . . .
C32 C -0.0176(3) 0.9376(2) 0.1826(2) 0.0253(6) Uani 1 1 d . . .
C33 C 0.0669(3) 1.0161(2) 0.1143(2) 0.0249(6) Uani 1 1 d . . .
C34 C 0.2050(3) 0.9848(2) 0.0755(2) 0.0246(6) Uani 1 1 d . . .
C35 C 0.2618(3) 0.8684(2) 0.1037(2) 0.0256(6) Uani 1 1 d . . .
C36 C -0.1489(4) 0.9705(3) 0.2213(3) 0.0361(7) Uani 1 1 d . . .
H36 H -0.2044 0.9175 0.2680 0.043 Uiso 1 1 calc R . .
C37 C -0.2024(4) 1.0812(3) 0.1929(3) 0.0429(8) Uani 1 1 d . . .
H37 H -0.2937 1.1028 0.2203 0.051 Uiso 1 1 calc R . .
C38 C -0.1239(4) 1.1583(3) 0.1259(3) 0.0367(7) Uani 1 1 d . . .
H38 H -0.1624 1.2332 0.1059 0.044 Uiso 1 1 calc R . .
C39 C 0.0135(3) 1.1280(2) 0.0862(2) 0.0287(6) Uani 1 1 d . . .
C40 C 0.1034(4) 1.2055(2) 0.0210(2) 0.0341(7) Uani 1 1 d . . .
H40 H 0.0694 1.2809 0.0017 0.041 Uiso 1 1 calc R . .
C41 C 0.2373(4) 1.1732(2) -0.0141(3) 0.0377(8) Uani 1 1 d . . .
H41 H 0.2968 1.2261 -0.0564 0.045 Uiso 1 1 calc R . .
C42 C 0.2882(4) 1.0622(2) 0.0118(2) 0.0342(7) Uani 1 1 d . . .
H42 H 0.3802 1.0404 -0.0148 0.041 Uiso 1 1 calc R . .
C51 C 0.4570(4) 0.3593(3) 0.1186(3) 0.0383(8) Uani 1 1 d . . .
C52 C 0.2278(4) 0.2914(3) 0.2346(3) 0.0374(8) Uani 1 1 d . . .
C53 C 0.2143(4) 0.4949(2) 0.1197(2) 0.0289(6) Uani 1 1 d . . .
N1 N 0.1685(3) 0.79393(18) 0.16552(18) 0.0220(5) Uani 1 1 d . . .
N11 N 0.2537(3) 0.43759(19) 0.35085(19) 0.0270(5) Uani 1 1 d . . .
N12 N 0.2725(3) 0.53090(19) 0.36573(19) 0.0249(5) Uani 1 1 d . . .
N21 N 0.5183(3) 0.50789(19) 0.22801(19) 0.0271(5) Uani 1 1 d . . .
N22 N 0.4819(3) 0.59103(18) 0.26202(19) 0.0247(5) Uani 1 1 d . . .
O1 O -0.0232(2) 0.74803(16) 0.27510(17) 0.0304(5) Uani 1 1 d . . .
O2 O 0.3825(2) 0.83493(17) 0.07689(19) 0.0364(5) Uani 1 1 d . . .
O51 O 0.5087(3) 0.3367(3) 0.0531(2) 0.0600(8) Uani 1 1 d . . .
O52 O 0.1490(4) 0.2291(2) 0.2366(2) 0.0569(7) Uani 1 1 d . . .
O53 O 0.1245(3) 0.54727(19) 0.05608(19) 0.0399(6) Uani 1 1 d . . .
C61 C 0.7115(4) 0.0677(3) 0.6336(3) 0.0364(7) Uani 1 1 d . . .
C62 C 0.5703(5) 0.0139(4) 0.6528(5) 0.0689(14) Uani 1 1 d . . .
H62A H 0.5385 0.0012 0.7234 0.103 Uiso 1 1 calc R . .
H62B H 0.5917 -0.0558 0.6450 0.103 Uiso 1 1 calc R . .
H62C H 0.4884 0.0610 0.6024 0.103 Uiso 1 1 calc R . .
C63 C 0.8292(5) 0.0354(3) 0.5695(3) 0.0558(10) Uani 1 1 d . . .
H63A H 0.9132 0.0785 0.5602 0.084 Uiso 1 1 calc R . .
H63B H 0.7827 0.0487 0.5014 0.084 Uiso 1 1 calc R . .
H63C H 0.8687 -0.0421 0.6050 0.084 Uiso 1 1 calc R . .
O61 O 0.7274(3) 0.13622(19) 0.66740(19) 0.0419(6) Uani 1 1 d . . .

loop_
_atom_site_aniso_label
_atom_site_aniso_U_11
_atom_site_aniso_U_22
_atom_site_aniso_U_33
_atom_site_aniso_U_23
_atom_site_aniso_U_13
_atom_site_aniso_U_12
Re1 0.03325(8) 0.02041(7) 0.02686(8) -0.01065(5) -0.00151(5) -0.00319(5)
Br1 0.0494(2) 0.02440(16) 0.0433(2) -0.00869(14) -0.01388(16) -0.00116(14)
C1 0.0240(14) 0.0171(13) 0.0264(14) -0.0085(11) 0.0023(11) -0.0045(11)
C2 0.0256(14) 0.0197(13) 0.0301(15) -0.0095(12) -0.0006(12) -0.0038(11)
C11 0.0362(17) 0.0296(15) 0.0226(15) -0.0096(13) 0.0030(12) -0.0070(13)
C12 0.0395(18) 0.0337(16) 0.0285(16) -0.0113(14) 0.0054(13) -0.0101(14)
C13 0.0365(17) 0.0285(16) 0.0302(16) -0.0085(13) 0.0053(13) -0.0112(13)
C14 0.060(2) 0.0336(17) 0.0323(18) -0.0161(15) 0.0081(16) -0.0154(16)
C15 0.064(2) 0.0326(18) 0.040(2) -0.0125(16) 0.0147(17) -0.0259(17)
C21 0.0266(15) 0.0200(13) 0.0370(17) -0.0077(13) 0.0004(13) -0.0046(11)
C22 0.0258(15) 0.0281(15) 0.0372(18) -0.0053(14) 0.0033(13) -0.0056(12)
C23 0.0309(16) 0.0282(15) 0.0272(16) -0.0065(13) 0.0053(12) -0.0005(12)
C24 0.0281(16) 0.0261(16) 0.068(2) -0.0215(17) -0.0065(16) -0.0033(13)
C25 0.0369(19) 0.048(2) 0.063(3) -0.031(2) 0.0132(17) -0.0028(16)
C31 0.0218(14) 0.0247(14) 0.0269(15) -0.0103(12) 0.0005(11) -0.0035(11)
C32 0.0232(14) 0.0237(14) 0.0303(15) -0.0117(12) -0.0009(12) -0.0036(11)
C33 0.0255(14) 0.0219(14) 0.0265(15) -0.0084(12) -0.0042(12) -0.0036(11)
C34 0.0259(14) 0.0209(13) 0.0237(14) -0.0053(12) 0.0010(11) -0.0025(11)
C35 0.0247(14) 0.0238(14) 0.0259(15) -0.0069(12) 0.0026(12) -0.0038(11)
C36 0.0291(16) 0.0313(16) 0.050(2) -0.0171(16) 0.0071(14) -0.0061(13)
C37 0.0290(17) 0.0387(19) 0.066(3) -0.0273(18) 0.0109(16) -0.0016(14)
C38 0.0336(17) 0.0247(15) 0.052(2) -0.0180(15) -0.0043(15) 0.0035(13)
C39 0.0297(15) 0.0228(14) 0.0327(16) -0.0102(13) -0.0059(13) -0.0019(12)
C40 0.0421(18) 0.0207(14) 0.0338(17) -0.0043(13) -0.0037(14) -0.0044(13)
C41 0.0429(19) 0.0237(15) 0.0361(18) 0.0011(14) 0.0054(15) -0.0094(14)
C42 0.0334(17) 0.0274(15) 0.0328(17) -0.0018(13) 0.0048(13) -0.0049(13)
C51 0.0432(19) 0.0349(18) 0.0412(19) -0.0218(16) -0.0028(15) 0.0021(15)
C52 0.052(2) 0.0286(16) 0.0334(18) -0.0126(14) -0.0044(15) -0.0101(15)
C53 0.0350(17) 0.0266(15) 0.0309(16) -0.0173(14) 0.0044(14) -0.0054(13)
N1 0.0205(11) 0.0184(11) 0.0258(12) -0.0071(10) 0.0022(9) -0.0034(9)
N11 0.0357(14) 0.0197(12) 0.0273(13) -0.0088(10) 0.0034(11) -0.0107(10)
N12 0.0306(13) 0.0192(11) 0.0258(13) -0.0088(10) 0.0019(10) -0.0068(10)
N21 0.0312(13) 0.0205(12) 0.0281(13) -0.0092(10) 0.0022(10) 0.0006(10)
N22 0.0241(12) 0.0179(11) 0.0302(13) -0.0073(10) -0.0006(10) -0.0027(9)
O1 0.0270(11) 0.0237(10) 0.0394(12) -0.0100(10) 0.0105(9) -0.0081(8)
O2 0.0306(12) 0.0268(11) 0.0443(14) -0.0067(10) 0.0146(10) -0.0020(9)
O51 0.0634(18) 0.073(2) 0.0592(18) -0.0470(17) 0.0067(15) 0.0024(15)
O52 0.081(2) 0.0490(16) 0.0515(16) -0.0238(14) -0.0019(15) -0.0324(15)
O53 0.0475(14) 0.0335(12) 0.0369(13) -0.0150(11) -0.0113(11) 0.0052(11)
C61 0.0402(18) 0.0253(15) 0.0390(19) -0.0082(14) -0.0014(15) -0.0019(13)
C62 0.055(3) 0.052(3) 0.116(4) -0.046(3) 0.018(3) -0.020(2)
C63 0.059(3) 0.046(2) 0.063(3) -0.025(2) 0.014(2) -0.0005(19)
O61 0.0462(14) 0.0345(12) 0.0470(15) -0.0181(11) -0.0095(11) -0.0047(11)

loop_
_geom_bond_atom_site_label_1
_geom_bond_atom_site_label_2
_geom_bond_distance
_geom_bond_site_symmetry_2
_geom_bond_publ_flag
Re1 C53 1.899(3) . ?
Re1 C52 1.904(3) . ?
Re1 C51 1.923(3) . ?
Re1 N11 2.193(3) . ?
Re1 N21 2.211(2) . ?
Re1 Br1 2.6366(4) . ?
C1 N12 1.448(3) . ?
C1 N22 1.449(4) . ?
C1 C2 1.545(4) . ?
C1 H1 1.0000 . ?
C2 N1 1.469(3) . ?
C2 H2A 0.9900 . ?
C2 H2B 0.9900 . ?
C11 N12 1.356(4) . ?
C11 C12 1.369(4) . ?
C11 C14 1.482(4) . ?
C12 C13 1.392(4) . ?
C12 H12 0.9500 . ?
C13 N11 1.351(4) . ?
C13 C15 1.491(4) . ?
C14 H14A 0.9800 . ?
C14 H14B 0.9800 . ?
C14 H14C 0.9800 . ?
C15 H15A 0.9800 . ?
C15 H15B 0.9800 . ?
C15 H15C 0.9800 . ?
C21 N22 1.359(4) . ?
C21 C22 1.370(4) . ?
C21 C24 1.488(4) . ?
C22 C23 1.390(4) . ?
C22 H22 0.9500 . ?
C23 N21 1.351(4) . ?
C23 C25 1.485(4) . ?
C24 H24A 0.9800 . ?
C24 H24B 0.9800 . ?
C24 H24C 0.9800 . ?
C25 H25A 0.9800 . ?
C25 H25B 0.9800 . ?
C25 H25C 0.9800 . ?
C31 O1 1.220(3) . ?
C31 N1 1.397(4) . ?
C31 C32 1.478(4) . ?
C32 C36 1.369(4) . ?
C32 C33 1.416(4) . ?
C33 C34 1.412(4) . ?
C33 C39 1.415(4) . ?
C34 C42 1.376(4) . ?
C34 C35 1.476(4) . ?
C35 O2 1.215(4) . ?
C35 N1 1.404(3) . ?
C36 C37 1.400(5) . ?
C36 H36 0.9500 . ?
C37 C38 1.365(5) . ?
C37 H37 0.9500 . ?
C38 C39 1.408(4) . ?
C38 H38 0.9500 . ?
C39 C40 1.423(4) . ?
C40 C41 1.360(5) . ?
C40 H40 0.9500 . ?
C41 C42 1.405(4) . ?
C41 H41 0.9500 . ?
C42 H42 0.9500 . ?
C51 O51 1.145(4) . ?
C52 O52 1.153(4) . ?
C53 O53 1.137(4) . ?
N11 N12 1.382(3) . ?
N21 N22 1.378(3) . ?
C61 O61 1.211(4) . ?
C61 C62 1.497(5) . ?
C61 C63 1.498(5) . ?
C62 H62A 0.9800 . ?
C62 H62B 0.9800 . ?
C62 H62C 0.9800 . ?
C63 H63A 0.9800 . ?
C63 H63B 0.9800 . ?
C63 H63C 0.9800 . ?
